data_4309296
loop_
_publ_author_name
'Iliya Todorov'
'Slavi C. Sevov'

_publ_section_title
;
Heavy-Metal Aromatic and Conjugated Species: Rings, Oligomers, and Chains
of Tin in Li9-xEuSn6+x, Li9-xCaSn6+x, Li5Ca7Sn11, Li6Eu5Sn9, LiMgEu2Sn3,
and LiMgSr2Sn3
;
_journal_name_full 'Inorganic Chemistry'
_journal_page_first 5361
_journal_page_last 5369
_journal_paper_doi 10.1021/ic050803t
_journal_volume 44
_journal_year 2005
_chemical_formula_moiety Li5Ca7Sn11
_chemical_formula_sum 'Ca7 Li5 Sn11'
_chemical_formula_weight 1620.85
_chemical_name_common Li5Ca7Sn11
_chemical_name_systematic
; 
 ? 
;
_space_group_IT_number 63
_symmetry_cell_setting orthorhombic
_symmetry_space_group_name_Hall '-C 2c 2'
_symmetry_space_group_name_H-M 'C m c m'
_atom_sites_solution_hydrogens geom
_atom_sites_solution_primary direct
_atom_sites_solution_secondary difmap
_audit_creation_method SHELXL-97
_cell_angle_alpha 90.00
_cell_angle_beta 90.00
_cell_angle_gamma 90.00
_cell_formula_units_Z 4
_cell_length_a 4.6665(10)
_cell_length_b 17.0592(10)
_cell_length_c 31.6190(10)
_cell_measurement_reflns_used 25
_cell_measurement_temperature 293
_cell_measurement_theta_max 12.76
_cell_measurement_theta_min 11.01
_cell_volume 2517.1(6)
_computing_cell_refinement CAD4_(Enraf-Nonius,_1977
_computing_data_collection CAD4_(Enraf-Nonius,_1977
_computing_data_reduction SDS_Package_(Enraf-Nonius,_1985
_computing_molecular_graphics 'SHELXTL (Siemens, 1994)'
_computing_publication_material 'SHELXTL (Siemens, 1994)'
_computing_structure_refinement 'SHELXL-97 (Sheldrick, 1997)'
_computing_structure_solution 'SHELXS-97 (Sheldrick, 1990)'
_diffrn_ambient_temperature 293(2)
_diffrn_measured_fraction_theta_full 0.999
_diffrn_measured_fraction_theta_max 0.999
_diffrn_measurement_device_type Enraf_Nonius_CAD4
_diffrn_measurement_method omega-2theta
_diffrn_radiation_monochromator graphite
_diffrn_radiation_source 'fine-focus sealed tube'
_diffrn_radiation_type MoK\a
_diffrn_radiation_wavelength 0.71073
_diffrn_reflns_av_R_equivalents 0.0483
_diffrn_reflns_av_sigmaI/netI 0.0587
_diffrn_reflns_limit_h_max 5
_diffrn_reflns_limit_h_min -5
_diffrn_reflns_limit_k_max 20
_diffrn_reflns_limit_k_min 0
_diffrn_reflns_limit_l_max 37
_diffrn_reflns_limit_l_min 0
_diffrn_reflns_number 2269
_diffrn_reflns_theta_full 25.01
_diffrn_reflns_theta_max 25.01
_diffrn_reflns_theta_min 2.39
_diffrn_standards_interval_count 200
_diffrn_standards_interval_time 120
_diffrn_standards_number 3
_exptl_absorpt_coefficient_mu 12.117
_exptl_absorpt_correction_T_max 0.27764
_exptl_absorpt_correction_T_min 0.21160
_exptl_absorpt_correction_type psi-scan
_exptl_absorpt_process_details 'average of 2 psi-scan reflections'
_exptl_crystal_colour black
_exptl_crystal_density_diffrn 4.277
_exptl_crystal_density_method 'not measured'
_exptl_crystal_description bar
_exptl_crystal_F_000 2820
_exptl_crystal_size_max 0.2
_exptl_crystal_size_mid 0.06
_exptl_crystal_size_min 0.02
_refine_diff_density_max 2.607
_refine_diff_density_min -1.527
_refine_diff_density_rms 0.324
_refine_ls_extinction_coef 0.000165(6)
_refine_ls_extinction_expression Fc^*^=kFc[1+0.001xFc^2^\l^3^/sin(2\q)]^-1/4^
_refine_ls_extinction_method SHELXL
_refine_ls_goodness_of_fit_ref 1.018
_refine_ls_hydrogen_treatment mixed
_refine_ls_matrix_type full
_refine_ls_number_parameters 68
_refine_ls_number_reflns 1287
_refine_ls_number_restraints 0
_refine_ls_restrained_S_all 1.018
_refine_ls_R_factor_all 0.0657
_refine_ls_R_factor_gt 0.0365
_refine_ls_shift/su_max 0.430
_refine_ls_shift/su_mean 0.007
_refine_ls_structure_factor_coef Fsqd
_refine_ls_weighting_details 'calc w=1/[\s^2^(Fo^2^)+(0.0413P)^2^+23.9592P] where P=(Fo^2^+2Fc^2^)/3'
_refine_ls_weighting_scheme calc
_refine_ls_wR_factor_gt 0.0800
_refine_ls_wR_factor_ref 0.0909
_reflns_number_gt 953
_reflns_number_total 1287
_reflns_threshold_expression >2sigma(I)
_cod_data_source_file ic050803tsi20050518_041554_2.cif
_cod_data_source_block Li5Ca7Sn11
_cod_database_code 4309296

loop_
_symmetry_equiv_pos_as_xyz
'x, y, z'
'-x, -y, z+1/2'
'-x, y, -z+1/2'
'x, -y, -z'
'x+1/2, y+1/2, z'
'-x+1/2, -y+1/2, z+1/2'
'-x+1/2, y+1/2, -z+1/2'
'x+1/2, -y+1/2, -z'
'-x, -y, -z'
'x, y, -z-1/2'
'x, -y, z-1/2'
'-x, y, z'
'-x+1/2, -y+1/2, -z'
'x+1/2, y+1/2, -z-1/2'
'x+1/2, -y+1/2, z-1/2'
'-x+1/2, y+1/2, z'

loop_
_atom_site_label
_atom_site_type_symbol
_atom_site_fract_x
_atom_site_fract_y
_atom_site_fract_z
_atom_site_U_iso_or_equiv
_atom_site_adp_type
_atom_site_occupancy
_atom_site_symmetry_multiplicity
_atom_site_calc_flag
_atom_site_refinement_flags
_atom_site_disorder_assembly
_atom_site_disorder_group
Sn1 Sn 0.0000 0.230589(18) 0.705272(10) 0.01328(8) Uani 1 2 d S . .
Sn2 Sn 0.5000 -0.109276(18) 0.673964(11) 0.01452(9) Uani 1 2 d S . .
Sn3 Sn 0.5000 -0.01115(3) 0.7500 0.01293(12) Uani 1 4 d S . .
Sn4 Sn 0.0000 -0.279064(18) 0.564689(10) 0.01305(8) Uani 1 2 d S . .
Sn5 Sn 0.0000 -0.432346(19) 0.607805(10) 0.01470(9) Uani 1 2 d S . .
Sn6 Sn 0.0000 -0.545247(18) 0.538062(10) 0.01317(9) Uani 1 2 d S . .
Ca1 Ca 0.5000 0.35052(8) 0.7500 0.0145(4) Uani 1 4 d S . .
Ca2 Ca 0.0000 0.04497(5) 0.68313(3) 0.0172(3) Uani 1 2 d S . .
Ca3 Ca 0.5000 -0.60251(6) 0.59947(3) 0.0198(3) Uani 1 2 d S . .
Ca4 Ca 0.5000 -0.59585(6) 0.46957(3) 0.0158(3) Uani 1 2 d S . .
Li1 Li 0.5000 0.1589(7) 0.7500 0.035(4) Uani 1 4 d S . .
Li2 Li 0.5000 -0.2092(4) 0.5271(2) 0.0000(13) Uiso 1 2 d S . .
Li3 Li 0.5000 -0.2876(7) 0.6126(4) 0.044(3) Uiso 1 2 d S . .

loop_
_atom_site_aniso_label
_atom_site_aniso_U_11
_atom_site_aniso_U_22
_atom_site_aniso_U_33
_atom_site_aniso_U_23
_atom_site_aniso_U_13
_atom_site_aniso_U_12
Sn1 0.01683(17) 0.01092(14) 0.01210(14) -0.00238(13) 0.000 0.000
Sn2 0.01847(17) 0.01443(15) 0.01067(15) 0.00070(13) 0.000 0.000
Sn3 0.0170(2) 0.00960(19) 0.0121(2) 0.000 0.000 0.000
Sn4 0.01449(16) 0.01160(14) 0.01306(15) -0.00091(13) 0.000 0.000
Sn5 0.01893(18) 0.01532(15) 0.00986(15) -0.00036(13) 0.000 0.000
Sn6 0.01595(17) 0.01007(14) 0.01348(15) 0.00072(13) 0.000 0.000
Ca1 0.0129(7) 0.0131(6) 0.0177(7) 0.000 0.000 0.000
Ca2 0.0224(6) 0.0136(4) 0.0156(5) -0.0004(4) 0.000 0.000
Ca3 0.0245(6) 0.0202(5) 0.0147(5) 0.0001(4) 0.000 0.000
Ca4 0.0143(5) 0.0126(4) 0.0205(5) -0.0042(4) 0.000 0.000
Li1 0.059(10) 0.003(5) 0.044(8) 0.000 0.000 0.000

loop_
_atom_type_symbol
_atom_type_description
_atom_type_scat_dispersion_real
_atom_type_scat_dispersion_imag
_atom_type_scat_source
Li Li -0.0003 0.0001 'International Tables Vol C Tables 4.2.6.8 and 6.1.1.4'
Ca Ca 0.2262 0.3064 'International Tables Vol C Tables 4.2.6.8 and 6.1.1.4'
Sn Sn -0.6537 1.4246 'International Tables Vol C Tables 4.2.6.8 and 6.1.1.4'

loop_
_geom_angle_atom_site_label_1
_geom_angle_atom_site_label_2
_geom_angle_atom_site_label_3
_geom_angle
_geom_angle_site_symmetry_1
_geom_angle_site_symmetry_3
_geom_angle_publ_flag
Sn1 Sn1 Sn2 109.920(9) 10_557 5_455 ?
Sn1 Sn1 Li3 174.0(2) 10_557 5_455 ?
Sn2 Sn1 Li3 76.1(2) 5_455 5_455 ?
Sn1 Sn1 Li1 61.77(5) 10_557 1_455 ?
Sn2 Sn1 Li1 123.07(19) 5_455 1_455 ?
Li3 Sn1 Li1 115.30(13) 5_455 1_455 ?
Sn1 Sn1 Li1 61.77(5) 10_557 . ?
Sn2 Sn1 Li1 123.1(2) 5_455 . ?
Li3 Sn1 Li1 115.30(13) 5_455 . ?
Li1 Sn1 Li1 102.6(2) 1_455 . ?
Sn1 Sn1 Ca2 102.467(18) 10_557 . ?
Sn2 Sn1 Ca2 147.61(2) 5_455 . ?
Li3 Sn1 Ca2 71.5(2) 5_455 . ?
Li1 Sn1 Ca2 72.7(2) 1_455 . ?
Li1 Sn1 Ca2 72.7(2) . . ?
Sn1 Sn1 Ca1 65.500(9) 10_557 1_455 ?
Sn2 Sn1 Ca1 64.992(18) 5_455 1_455 ?
Li3 Sn1 Ca1 118.39(14) 5_455 1_455 ?
Li1 Sn1 Ca1 61.0(2) 1_455 1_455 ?
Li1 Sn1 Ca1 125.67(10) . 1_455 ?
Ca2 Sn1 Ca1 132.48(2) . 1_455 ?
Sn1 Sn1 Ca1 65.499(9) 10_557 . ?
Sn2 Sn1 Ca1 64.993(19) 5_455 . ?
Li3 Sn1 Ca1 118.39(14) 5_455 . ?
Li1 Sn1 Ca1 125.67(10) 1_455 . ?
Li1 Sn1 Ca1 61.0(2) . . ?
Ca2 Sn1 Ca1 132.48(2) . . ?
Ca1 Sn1 Ca1 86.34(3) 1_455 . ?
Sn1 Sn2 Sn3 104.933(14) 5_545 . ?
Sn1 Sn2 Ca3 105.94(2) 5_545 5_455 ?
Sn3 Sn2 Ca3 124.250(18) . 5_455 ?
Sn1 Sn2 Ca3 105.937(19) 5_545 5 ?
Sn3 Sn2 Ca3 124.250(18) . 5 ?
Ca3 Sn2 Ca3 89.39(3) 5_455 5 ?
Sn1 Sn2 Ca1 64.66(2) 5_545 5_545 ?
Sn3 Sn2 Ca1 62.462(18) . 5_545 ?
Ca3 Sn2 Ca1 170.41(3) 5_455 5_545 ?
Ca3 Sn2 Ca1 91.505(17) 5 5_545 ?
Sn1 Sn2 Ca1 64.66(2) 5_545 5_445 ?
Sn3 Sn2 Ca1 62.462(18) . 5_445 ?
Ca3 Sn2 Ca1 91.505(17) 5_455 5_445 ?
Ca3 Sn2 Ca1 170.41(3) 5 5_445 ?
Ca1 Sn2 Ca1 86.048(17) 5_545 5_445 ?
Sn1 Sn2 Ca2 132.306(15) 5_545 1_655 ?
Sn3 Sn2 Ca2 60.428(17) . 1_655 ?
Ca3 Sn2 Ca2 119.83(2) 5_455 1_655 ?
Ca3 Sn2 Ca2 64.36(2) 5 1_655 ?
Ca1 Sn2 Ca2 68.94(3) 5_545 1_655 ?
Ca1 Sn2 Ca2 122.89(3) 5_445 1_655 ?
Sn1 Sn2 Ca2 132.307(15) 5_545 . ?
Sn3 Sn2 Ca2 60.429(17) . . ?
Ca3 Sn2 Ca2 64.36(2) 5_455 . ?
Ca3 Sn2 Ca2 119.83(2) 5 . ?
Ca1 Sn2 Ca2 122.89(3) 5_545 . ?
Ca1 Sn2 Ca2 68.94(3) 5_445 . ?
Ca2 Sn2 Ca2 82.79(2) 1_655 . ?
Li1 Sn3 Sn2 124.850(10) . 10_557 ?
Li1 Sn3 Sn2 124.849(10) . . ?
Sn2 Sn3 Sn2 110.301(19) 10_557 . ?
Li1 Sn3 Ca2 73.089(18) . 10_657 ?
Sn2 Sn3 Ca2 68.840(17) 10_557 10_657 ?
Sn2 Sn3 Ca2 133.901(15) . 10_657 ?
Li1 Sn3 Ca2 73.089(18) . 10_557 ?
Sn2 Sn3 Ca2 68.840(17) 10_557 10_557 ?
Sn2 Sn3 Ca2 133.901(15) . 10_557 ?
Ca2 Sn3 Ca2 90.31(3) 10_657 10_557 ?
Li1 Sn3 Ca2 73.089(18) . 1_655 ?
Sn2 Sn3 Ca2 133.903(15) 10_557 1_655 ?
Sn2 Sn3 Ca2 68.837(17) . 1_655 ?
Ca2 Sn3 Ca2 79.95(3) 10_657 1_655 ?
Ca2 Sn3 Ca2 146.18(4) 10_557 1_655 ?
Li1 Sn3 Ca2 73.089(18) . . ?
Sn2 Sn3 Ca2 133.903(15) 10_557 . ?
Sn2 Sn3 Ca2 68.837(17) . . ?
Ca2 Sn3 Ca2 146.18(4) 10_657 . ?
Ca2 Sn3 Ca2 79.95(3) 10_557 . ?
Ca2 Sn3 Ca2 90.30(3) 1_655 . ?
Li1 Sn3 Ca1 135.325(18) . 5_445 ?
Sn2 Sn3 Ca1 66.026(11) 10_557 5_445 ?
Sn2 Sn3 Ca1 66.024(11) . 5_445 ?
Ca2 Sn3 Ca1 134.86(2) 10_657 5_445 ?
Ca2 Sn3 Ca1 73.05(2) 10_557 5_445 ?
Ca2 Sn3 Ca1 134.85(2) 1_655 5_445 ?
Ca2 Sn3 Ca1 73.04(2) . 5_445 ?
Li1 Sn3 Ca1 135.325(18) . 5_545 ?
Sn2 Sn3 Ca1 66.026(11) 10_557 5_545 ?
Sn2 Sn3 Ca1 66.024(11) . 5_545 ?
Ca2 Sn3 Ca1 73.05(2) 10_657 5_545 ?
Ca2 Sn3 Ca1 134.86(2) 10_557 5_545 ?
Ca2 Sn3 Ca1 73.04(2) 1_655 5_545 ?
Ca2 Sn3 Ca1 134.85(2) . 5_545 ?
Ca1 Sn3 Ca1 89.35(4) 5_445 5_545 ?
Li3 Sn4 Li3 113.8(4) 1_455 . ?
Li3 Sn4 Li2 157.8(3) 1_455 . ?
Li3 Sn4 Li2 64.3(2) . . ?
Li3 Sn4 Li2 64.3(2) 1_455 1_455 ?
Li3 Sn4 Li2 157.8(3) . 1_455 ?
Li2 Sn4 Li2 108.4(2) . 1_455 ?
Li3 Sn4 Li2 122.6(2) 1_455 13_546 ?
Li3 Sn4 Li2 122.6(2) . 13_546 ?
Li2 Sn4 Li2 67.43(14) . 13_546 ?
Li2 Sn4 Li2 67.43(14) 1_455 13_546 ?
Li3 Sn4 Sn5 72.7(2) 1_455 . ?
Li3 Sn4 Sn5 72.7(2) . . ?
Li2 Sn4 Sn5 123.93(10) . . ?
Li2 Sn4 Sn5 123.93(10) 1_455 . ?
Li2 Sn4 Sn5 113.60(12) 13_546 . ?
Li3 Sn4 Ca3 82.1(2) 1_455 5_455 ?
Li3 Sn4 Ca3 82.1(2) . 5_455 ?
Li2 Sn4 Ca3 75.69(12) . 5_455 ?
Li2 Sn4 Ca3 75.69(12) 1_455 5_455 ?
Li2 Sn4 Ca3 113.99(12) 13_546 5_455 ?
Sn5 Sn4 Ca3 132.41(2) . 5_455 ?
Li3 Sn4 Ca4 63.8(2) 1_455 9_546 ?
Li3 Sn4 Ca4 136.7(2) . 9_546 ?
Li2 Sn4 Ca4 134.16(12) . 9_546 ?
Li2 Sn4 Ca4 64.16(12) 1_455 9_546 ?
Li2 Sn4 Ca4 68.46(8) 13_546 9_546 ?
Sn5 Sn4 Ca4 65.401(18) . 9_546 ?
Ca3 Sn4 Ca4 135.308(14) 5_455 9_546 ?
Li3 Sn4 Ca4 136.7(2) 1_455 9_646 ?
Li3 Sn4 Ca4 63.8(2) . 9_646 ?
Li2 Sn4 Ca4 64.17(12) . 9_646 ?
Li2 Sn4 Ca4 134.15(12) 1_455 9_646 ?
Li2 Sn4 Ca4 68.46(8) 13_546 9_646 ?
Sn5 Sn4 Ca4 65.401(18) . 9_646 ?
Ca3 Sn4 Ca4 135.308(14) 5_455 9_646 ?
Ca4 Sn4 Ca4 88.55(3) 9_546 9_646 ?
Sn6 Sn5 Sn4 103.598(14) . . ?
Sn6 Sn5 Ca2 117.297(18) . 5_545 ?
Sn4 Sn5 Ca2 115.485(18) . 5_545 ?
Sn6 Sn5 Ca2 117.297(18) . 5_445 ?
Sn4 Sn5 Ca2 115.485(18) . 5_445 ?
Ca2 Sn5 Ca2 88.07(3) 5_545 5_445 ?
Sn6 Sn5 Li3 120.73(18) . . ?
Sn4 Sn5 Li3 51.42(16) . . ?
Ca2 Sn5 Li3 64.88(17) 5_545 . ?
Ca2 Sn5 Li3 121.96(18) 5_445 . ?
Sn6 Sn5 Li3 120.73(18) . 1_455 ?
Sn4 Sn5 Li3 51.42(16) . 1_455 ?
Ca2 Sn5 Li3 121.96(18) 5_545 1_455 ?
Ca2 Sn5 Li3 64.88(17) 5_445 1_455 ?
Li3 Sn5 Li3 86.6(3) . 1_455 ?
Sn6 Sn5 Ca4 63.450(17) . 9_546 ?
Sn4 Sn5 Ca4 62.863(17) . 9_546 ?
Ca2 Sn5 Ca4 178.34(2) 5_545 9_546 ?
Ca2 Sn5 Ca4 92.85(2) 5_445 9_546 ?
Li3 Sn5 Ca4 113.46(17) . 9_546 ?
Li3 Sn5 Ca4 57.36(18) 1_455 9_546 ?
Sn6 Sn5 Ca4 63.450(17) . 9_646 ?
Sn4 Sn5 Ca4 62.863(17) . 9_646 ?
Ca2 Sn5 Ca4 92.85(2) 5_545 9_646 ?
Ca2 Sn5 Ca4 178.34(2) 5_445 9_646 ?
Li3 Sn5 Ca4 57.36(18) . 9_646 ?
Li3 Sn5 Ca4 113.46(17) 1_455 9_646 ?
Ca4 Sn5 Ca4 86.20(3) 9_546 9_646 ?
Sn6 Sn5 Ca3 55.625(16) . 1_455 ?
Sn4 Sn5 Ca3 131.055(16) . 1_455 ?
Ca2 Sn5 Ca3 113.26(2) 5_545 1_455 ?
Ca2 Sn5 Ca3 61.71(2) 5_445 1_455 ?
Li3 Sn5 Ca3 175.18(14) . 1_455 ?
Li3 Sn5 Ca3 97.99(13) 1_455 1_455 ?
Ca4 Sn5 Ca3 68.40(2) 9_546 1_455 ?
Ca4 Sn5 Ca3 119.07(2) 9_646 1_455 ?
Sn6 Sn5 Ca3 55.625(16) . . ?
Sn4 Sn5 Ca3 131.055(16) . . ?
Ca2 Sn5 Ca3 61.71(2) 5_545 . ?
Ca2 Sn5 Ca3 113.26(2) 5_445 . ?
Li3 Sn5 Ca3 97.99(13) . . ?
Li3 Sn5 Ca3 175.18(14) 1_455 . ?
Ca4 Sn5 Ca3 119.07(2) 9_546 . ?
Ca4 Sn5 Ca3 68.40(2) 9_646 . ?
Ca3 Sn5 Ca3 77.35(2) 1_455 . ?
Li2 Sn6 Sn6 115.61(13) 5_445 9_546 ?
Li2 Sn6 Sn5 138.20(13) 5_445 . ?
Sn6 Sn6 Sn5 106.192(17) 9_546 . ?
Li2 Sn6 Ca3 76.75(9) 5_445 . ?
Sn6 Sn6 Ca3 132.681(16) 9_546 . ?
Sn5 Sn6 Ca3 75.10(2) . . ?
Li2 Sn6 Ca3 76.75(9) 5_445 1_455 ?
Sn6 Sn6 Ca3 132.681(16) 9_546 1_455 ?
Sn5 Sn6 Ca3 75.10(2) . 1_455 ?
Ca3 Sn6 Ca3 94.06(3) . 1_455 ?
Li2 Sn6 Ca4 70.09(9) 5_445 1_455 ?
Sn6 Sn6 Ca4 65.708(19) 9_546 1_455 ?
Sn5 Sn6 Ca4 131.811(15) . 1_455 ?
Ca3 Sn6 Ca4 146.85(3) . 1_455 ?
Ca3 Sn6 Ca4 78.58(2) 1_455 1_455 ?
Li2 Sn6 Ca4 70.09(9) 5_445 . ?
Sn6 Sn6 Ca4 65.709(19) 9_546 . ?
Sn5 Sn6 Ca4 131.811(15) . . ?
Ca3 Sn6 Ca4 78.58(2) . . ?
Ca3 Sn6 Ca4 146.85(3) 1_455 . ?
Ca4 Sn6 Ca4 90.05(3) 1_455 . ?
Li2 Sn6 Ca4 134.58(3) 5_445 9_646 ?
Sn6 Sn6 Ca4 63.441(19) 9_546 9_646 ?
Sn5 Sn6 Ca4 65.356(18) . 9_646 ?
Ca3 Sn6 Ca4 75.83(2) . 9_646 ?
Ca3 Sn6 Ca4 140.45(3) 1_455 9_646 ?
Ca4 Sn6 Ca4 129.149(15) 1_455 9_646 ?
Ca4 Sn6 Ca4 69.46(3) . 9_646 ?
Li2 Sn6 Ca4 134.58(3) 5_445 9_546 ?
Sn6 Sn6 Ca4 63.441(18) 9_546 9_546 ?
Sn5 Sn6 Ca4 65.356(18) . 9_546 ?
Ca3 Sn6 Ca4 140.45(3) . 9_546 ?
Ca3 Sn6 Ca4 75.83(2) 1_455 9_546 ?
Ca4 Sn6 Ca4 69.46(3) 1_455 9_546 ?
Ca4 Sn6 Ca4 129.149(15) . 9_546 ?
Ca4 Sn6 Ca4 87.93(3) 9_646 9_546 ?
Li1 Ca1 Sn3 135.326(18) . 5 ?
Li1 Ca1 Sn3 135.326(18) . 5_455 ?
Sn3 Ca1 Sn3 89.35(4) 5 5_455 ?
Li1 Ca1 Sn1 53.136(19) . 10_557 ?
Sn3 Ca1 Sn1 155.184(13) 5 10_557 ?
Sn3 Ca1 Sn1 86.880(14) 5_455 10_557 ?
Li1 Ca1 Sn1 53.136(19) . 10_657 ?
Sn3 Ca1 Sn1 86.880(13) 5 10_657 ?
Sn3 Ca1 Sn1 155.184(13) 5_455 10_657 ?
Sn1 Ca1 Sn1 86.34(3) 10_557 10_657 ?
Li1 Ca1 Sn1 53.136(19) . . ?
Sn3 Ca1 Sn1 155.181(13) 5 . ?
Sn3 Ca1 Sn1 86.879(14) 5_455 . ?
Sn1 Ca1 Sn1 49.002(17) 10_557 . ?
Sn1 Ca1 Sn1 106.27(4) 10_657 . ?
Li1 Ca1 Sn1 53.137(19) . 1_655 ?
Sn3 Ca1 Sn1 86.879(14) 5 1_655 ?
Sn3 Ca1 Sn1 155.178(13) 5_455 1_655 ?
Sn1 Ca1 Sn1 106.27(4) 10_557 1_655 ?
Sn1 Ca1 Sn1 49.005(17) 10_657 1_655 ?
Sn1 Ca1 Sn1 86.34(3) . 1_655 ?
Li1 Ca1 Sn2 101.57(2) . 14_557 ?
Sn3 Ca1 Sn2 51.513(12) 5 14_557 ?
Sn3 Ca1 Sn2 109.70(3) 5_455 14_557 ?
Sn1 Ca1 Sn2 107.194(16) 10_557 14_557 ?
Sn1 Ca1 Sn2 50.354(10) 10_657 14_557 ?
Sn1 Ca1 Sn2 151.49(4) . 14_557 ?
Sn1 Ca1 Sn2 86.852(15) 1_655 14_557 ?
Li1 Ca1 Sn2 101.57(2) . 14_457 ?
Sn3 Ca1 Sn2 109.70(3) 5 14_457 ?
Sn3 Ca1 Sn2 51.513(12) 5_455 14_457 ?
Sn1 Ca1 Sn2 50.354(10) 10_557 14_457 ?
Sn1 Ca1 Sn2 107.194(16) 10_657 14_457 ?
Sn1 Ca1 Sn2 86.850(15) . 14_457 ?
Sn1 Ca1 Sn2 151.49(4) 1_655 14_457 ?
Sn2 Ca1 Sn2 86.048(17) 14_557 14_457 ?
Li1 Ca1 Sn2 101.57(2) . 5_455 ?
Sn3 Ca1 Sn2 109.70(3) 5 5_455 ?
Sn3 Ca1 Sn2 51.512(12) 5_455 5_455 ?
Sn1 Ca1 Sn2 86.851(16) 10_557 5_455 ?
Sn1 Ca1 Sn2 151.49(4) 10_657 5_455 ?
Sn1 Ca1 Sn2 50.354(10) . 5_455 ?
Sn1 Ca1 Sn2 107.190(16) 1_655 5_455 ?
Sn2 Ca1 Sn2 156.86(4) 14_557 5_455 ?
Sn2 Ca1 Sn2 89.340(16) 14_457 5_455 ?
Li1 Ca1 Sn2 101.57(2) . 5 ?
Sn3 Ca1 Sn2 51.512(12) 5 5 ?
Sn3 Ca1 Sn2 109.70(3) 5_455 5 ?
Sn1 Ca1 Sn2 151.49(4) 10_557 5 ?
Sn1 Ca1 Sn2 86.851(16) 10_657 5 ?
Sn1 Ca1 Sn2 107.192(16) . 5 ?
Sn1 Ca1 Sn2 50.352(10) 1_655 5 ?
Sn2 Ca1 Sn2 89.340(16) 14_557 5 ?
Sn2 Ca1 Sn2 156.86(4) 14_457 5 ?
Sn2 Ca1 Sn2 86.045(16) 5_455 5 ?
Li1 Ca1 Ca2 147.490(18) . 14_557 ?
Sn3 Ca1 Ca2 53.154(19) 5 14_557 ?
Sn3 Ca1 Ca2 53.154(19) 5_455 14_557 ?
Sn1 Ca1 Ca2 106.440(14) 10_557 14_557 ?
Sn1 Ca1 Ca2 106.440(14) 10_657 14_557 ?
Sn1 Ca1 Ca2 136.785(16) . 14_557 ?
Sn1 Ca1 Ca2 136.786(15) 1_655 14_557 ?
Sn2 Ca1 Ca2 56.840(17) 14_557 14_557 ?
Sn2 Ca1 Ca2 56.840(17) 14_457 14_557 ?
Sn2 Ca1 Ca2 102.05(3) 5_455 14_557 ?
Sn2 Ca1 Ca2 102.05(3) 5 14_557 ?
Sn1 Ca2 Sn3 98.36(2) . 1_455 ?
Sn1 Ca2 Sn3 98.36(2) . . ?
Sn3 Ca2 Sn3 90.30(3) 1_455 . ?
Sn1 Ca2 Sn5 92.33(2) . 5_455 ?
Sn3 Ca2 Sn5 89.805(13) 1_455 5_455 ?
Sn3 Ca2 Sn5 169.18(3) . 5_455 ?
Sn1 Ca2 Sn5 92.33(2) . 5 ?
Sn3 Ca2 Sn5 169.18(3) 1_455 5 ?
Sn3 Ca2 Sn5 89.806(14) . 5 ?
Sn5 Ca2 Sn5 88.07(3) 5_455 5 ?
Sn1 Ca2 Sn2 138.231(13) . . ?
Sn3 Ca2 Sn2 107.74(3) 1_455 . ?
Sn3 Ca2 Sn2 50.734(13) . . ?
Sn5 Ca2 Sn2 119.16(3) 5_455 . ?
Sn5 Ca2 Sn2 64.410(14) 5 . ?
Sn1 Ca2 Sn2 138.231(14) . 1_455 ?
Sn3 Ca2 Sn2 50.734(13) 1_455 1_455 ?
Sn3 Ca2 Sn2 107.74(3) . 1_455 ?
Sn5 Ca2 Sn2 64.409(14) 5_455 1_455 ?
Sn5 Ca2 Sn2 119.16(3) 5 1_455 ?
Sn2 Ca2 Sn2 82.79(2) . 1_455 ?
Sn1 Ca2 Li3 50.46(18) . 5_455 ?
Sn3 Ca2 Li3 128.66(8) 1_455 5_455 ?
Sn3 Ca2 Li3 128.66(8) . 5_455 ?
Sn5 Ca2 Li3 58.15(11) 5_455 5_455 ?
Sn5 Ca2 Li3 58.15(11) 5 5_455 ?
Sn2 Ca2 Li3 122.49(12) . 5_455 ?
Sn2 Ca2 Li3 122.48(12) 1_455 5_455 ?
Sn1 Ca2 Ca3 146.03(4) . 5_455 ?
Sn3 Ca2 Ca3 105.37(2) 1_455 5_455 ?
Sn3 Ca2 Ca3 105.37(2) . 5_455 ?
Sn5 Ca2 Ca3 64.23(2) 5_455 5_455 ?
Sn5 Ca2 Ca3 64.23(2) 5 5_455 ?
Sn2 Ca2 Ca3 55.011(17) . 5_455 ?
Sn2 Ca2 Ca3 55.011(18) 1_455 5_455 ?
Li3 Ca2 Ca3 95.57(18) 5_455 5_455 ?
Sn1 Ca2 Li1 50.49(15) . 1_455 ?
Sn3 Ca2 Li1 48.60(16) 1_455 1_455 ?
Sn3 Ca2 Li1 103.46(4) . 1_455 ?
Sn5 Ca2 Li1 84.639(19) 5_455 1_455 ?
Sn5 Ca2 Li1 141.56(16) 5 1_455 ?
Sn2 Ca2 Li1 148.82(11) . 1_455 ?
Sn2 Ca2 Li1 91.24(14) 1_455 1_455 ?
Li3 Ca2 Li1 86.4(2) 5_455 1_455 ?
Ca3 Ca2 Li1 140.90(8) 5_455 1_455 ?
Sn1 Ca2 Li1 50.49(15) . . ?
Sn3 Ca2 Li1 103.46(4) 1_455 . ?
Sn3 Ca2 Li1 48.60(16) . . ?
Sn5 Ca2 Li1 141.56(16) 5_455 . ?
Sn5 Ca2 Li1 84.64(2) 5 . ?
Sn2 Ca2 Li1 91.24(14) . . ?
Sn2 Ca2 Li1 148.82(11) 1_455 . ?
Li3 Ca2 Li1 86.4(2) 5_455 . ?
Ca3 Ca2 Li1 140.90(8) 5_455 . ?
Li1 Ca2 Li1 78.19(16) 1_455 . ?
Sn1 Ca2 Ca1 135.02(3) . 5_445 ?
Sn3 Ca2 Ca1 53.801(17) 1_455 5_445 ?
Sn3 Ca2 Ca1 53.801(17) . 5_445 ?
Sn5 Ca2 Ca1 118.60(2) 5_455 5_445 ?
Sn5 Ca2 Ca1 118.60(2) 5 5_445 ?
Sn2 Ca2 Ca1 54.220(15) . 5_445 ?
Sn2 Ca2 Ca1 54.221(15) 1_455 5_445 ?
Li3 Ca2 Ca1 174.52(18) 5_455 5_445 ?
Ca3 Ca2 Ca1 78.95(3) 5_455 5_445 ?
Li1 Ca2 Ca1 97.81(14) 1_455 5_445 ?
Li1 Ca2 Ca1 97.81(14) . 5_445 ?
Sn6 Ca3 Sn6 94.06(3) . 1_655 ?
Sn6 Ca3 Sn4 94.53(2) . 5_545 ?
Sn6 Ca3 Sn4 94.52(2) 1_655 5_545 ?
Sn6 Ca3 Sn2 163.26(4) . 5_545 ?
Sn6 Ca3 Sn2 85.892(14) 1_655 5_545 ?
Sn4 Ca3 Sn2 102.17(2) 5_545 5_545 ?
Sn6 Ca3 Sn2 85.891(14) . 5_445 ?
Sn6 Ca3 Sn2 163.26(4) 1_655 5_445 ?
Sn4 Ca3 Sn2 102.17(2) 5_545 5_445 ?
Sn2 Ca3 Sn2 89.39(3) 5_545 5_445 ?
Sn6 Ca3 Ca2 103.30(3) . 5_545 ?
Sn6 Ca3 Ca2 103.31(3) 1_655 5_545 ?
Sn4 Ca3 Ca2 153.62(4) 5_545 5_545 ?
Sn2 Ca3 Ca2 60.626(19) 5_545 5_545 ?
Sn2 Ca3 Ca2 60.63(2) 5_445 5_545 ?
Sn6 Ca3 Sn5 49.273(14) . . ?
Sn6 Ca3 Sn5 105.19(3) 1_655 . ?
Sn4 Ca3 Sn5 138.985(16) 5_545 . ?
Sn2 Ca3 Sn5 114.61(3) 5_545 . ?
Sn2 Ca3 Sn5 62.445(14) 5_445 . ?
Ca2 Ca3 Sn5 54.059(18) 5_545 . ?
Sn6 Ca3 Sn5 105.19(3) . 1_655 ?
Sn6 Ca3 Sn5 49.273(13) 1_655 1_655 ?
Sn4 Ca3 Sn5 138.984(16) 5_545 1_655 ?
Sn2 Ca3 Sn5 62.447(15) 5_545 1_655 ?
Sn2 Ca3 Sn5 114.61(3) 5_445 1_655 ?
Ca2 Ca3 Sn5 54.061(18) 5_545 1_655 ?
Sn5 Ca3 Sn5 77.35(2) . 1_655 ?
Sn6 Ca3 Li2 47.18(9) . 5_445 ?
Sn6 Ca3 Li2 103.47(8) 1_655 5_445 ?
Sn4 Ca3 Li2 48.17(8) 5_545 5_445 ?
Sn2 Ca3 Li2 148.87(10) 5_545 5_445 ?
Sn2 Ca3 Li2 88.78(7) 5_445 5_445 ?
Ca2 Ca3 Li2 141.14(6) 5_545 5_445 ?
Sn5 Ca3 Li2 91.82(7) . 5_445 ?
Sn5 Ca3 Li2 144.22(10) 1_655 5_445 ?
Sn6 Ca3 Li2 103.47(8) . 5_545 ?
Sn6 Ca3 Li2 47.18(9) 1_655 5_545 ?
Sn4 Ca3 Li2 48.17(8) 5_545 5_545 ?
Sn2 Ca3 Li2 88.78(7) 5_545 5_545 ?
Sn2 Ca3 Li2 148.87(10) 5_445 5_545 ?
Ca2 Ca3 Li2 141.14(6) 5_545 5_545 ?
Sn5 Ca3 Li2 144.23(10) . 5_545 ?
Sn5 Ca3 Li2 91.82(7) 1_655 5_545 ?
Li2 Ca3 Li2 77.17(12) 5_445 5_545 ?
Sn6 Ca3 Li3 82.89(13) . 5_445 ?
Sn6 Ca3 Li3 137.84(15) 1_655 5_445 ?
Sn4 Ca3 Li3 44.33(13) 5_545 5_445 ?
Sn2 Ca3 Li3 108.27(14) 5_545 5_445 ?
Sn2 Ca3 Li3 58.80(15) 5_445 5_445 ?
Ca2 Ca3 Li3 118.37(16) 5_545 5_445 ?
Sn5 Ca3 Li3 104.18(10) . 5_445 ?
Sn5 Ca3 Li3 169.67(17) 1_655 5_445 ?
Li2 Ca3 Li3 46.07(19) 5_445 5_445 ?
Li2 Ca3 Li3 92.49(16) 5_545 5_445 ?
Sn6 Ca3 Li3 137.85(15) . 5_545 ?
Sn6 Ca3 Li3 82.89(13) 1_655 5_545 ?
Sn4 Ca3 Li3 44.33(13) 5_545 5_545 ?
Sn2 Ca3 Li3 58.80(15) 5_545 5_545 ?
Sn2 Ca3 Li3 108.27(14) 5_445 5_545 ?
Ca2 Ca3 Li3 118.37(16) 5_545 5_545 ?
Sn5 Ca3 Li3 169.67(17) . 5_545 ?
Sn5 Ca3 Li3 104.18(10) 1_655 5_545 ?
Li2 Ca3 Li3 92.49(16) 5_445 5_545 ?
Li2 Ca3 Li3 46.07(19) 5_545 5_545 ?
Li3 Ca3 Li3 72.5(2) 5_445 5_545 ?
Li3 Ca4 Sn6 132.87(5) 9_646 1_655 ?
Li3 Ca4 Sn6 132.87(5) 9_646 . ?
Sn6 Ca4 Sn6 90.05(3) 1_655 . ?
Li3 Ca4 Li2 54.4(2) 9_646 9_646 ?
Sn6 Ca4 Li2 103.93(8) 1_655 9_646 ?
Sn6 Ca4 Li2 103.94(8) . 9_646 ?
Li3 Ca4 Sn4 49.79(8) 9_646 9_546 ?
Sn6 Ca4 Sn4 150.90(3) 1_655 9_546 ?
Sn6 Ca4 Sn4 83.458(15) . 9_546 ?
Li2 Ca4 Sn4 51.11(5) 9_646 9_546 ?
Li3 Ca4 Sn4 49.79(8) 9_646 9_646 ?
Sn6 Ca4 Sn4 83.457(15) 1_655 9_646 ?
Sn6 Ca4 Sn4 150.90(3) . 9_646 ?
Li2 Ca4 Sn4 51.11(5) 9_646 9_646 ?
Sn4 Ca4 Sn4 88.55(3) 9_546 9_646 ?
Li3 Ca4 Sn6 112.24(14) 9_646 9_646 ?
Sn6 Ca4 Sn6 50.850(15) 1_655 9_646 ?
Sn6 Ca4 Sn6 110.54(3) . 9_646 ?
Li2 Ca4 Sn6 135.897(16) 9_646 9_646 ?
Sn4 Ca4 Sn6 156.72(4) 9_546 9_646 ?
Sn4 Ca4 Sn6 87.094(15) 9_646 9_646 ?
Li3 Ca4 Sn6 112.24(13) 9_646 9_546 ?
Sn6 Ca4 Sn6 110.54(3) 1_655 9_546 ?
Sn6 Ca4 Sn6 50.850(15) . 9_546 ?
Li2 Ca4 Sn6 135.897(16) 9_646 9_546 ?
Sn4 Ca4 Sn6 87.094(15) 9_546 9_546 ?
Sn4 Ca4 Sn6 156.72(4) 9_646 9_546 ?
Sn6 Ca4 Sn6 87.93(3) 9_646 9_546 ?
Li3 Ca4 Sn5 61.11(13) 9_646 9_546 ?
Sn6 Ca4 Sn5 156.48(3) 1_655 9_546 ?
Sn6 Ca4 Sn5 87.146(14) . 9_546 ?
Li2 Ca4 Sn5 99.41(8) 9_646 9_546 ?
Sn4 Ca4 Sn5 51.734(14) 9_546 9_546 ?
Sn4 Ca4 Sn5 109.55(3) 9_646 9_546 ?
Sn6 Ca4 Sn5 108.78(3) 9_646 9_546 ?
Sn6 Ca4 Sn5 51.195(13) 9_546 9_546 ?
Li3 Ca4 Sn5 61.11(13) 9_646 9_646 ?
Sn6 Ca4 Sn5 87.145(14) 1_655 9_646 ?
Sn6 Ca4 Sn5 156.48(3) . 9_646 ?
Li2 Ca4 Sn5 99.41(8) 9_646 9_646 ?
Sn4 Ca4 Sn5 109.55(3) 9_546 9_646 ?
Sn4 Ca4 Sn5 51.734(14) 9_646 9_646 ?
Sn6 Ca4 Sn5 51.195(13) 9_646 9_646 ?
Sn6 Ca4 Sn5 108.78(3) 9_546 9_646 ?
Sn5 Ca4 Sn5 86.20(3) 9_546 9_646 ?
Li3 Ca4 Li2 94.34(18) 9_646 5_545 ?
Sn6 Ca4 Li2 48.58(10) 1_655 5_545 ?
Sn6 Ca4 Li2 105.80(9) . 5_545 ?
Li2 Ca4 Li2 55.72(13) 9_646 5_545 ?
Sn4 Ca4 Li2 106.15(9) 9_546 5_545 ?
Sn4 Ca4 Li2 49.95(10) 9_646 5_545 ?
Sn6 Ca4 Li2 88.32(8) 9_646 5_545 ?
Sn6 Ca4 Li2 152.52(10) 9_546 5_545 ?
Sn5 Ca4 Li2 153.74(10) 9_546 5_545 ?
Sn5 Ca4 Li2 89.70(8) 9_646 5_545 ?
Li3 Ca4 Li2 94.34(18) 9_646 5_445 ?
Sn6 Ca4 Li2 105.80(9) 1_655 5_445 ?
Sn6 Ca4 Li2 48.58(10) . 5_445 ?
Li2 Ca4 Li2 55.72(13) 9_646 5_445 ?
Sn4 Ca4 Li2 49.95(10) 9_546 5_445 ?
Sn4 Ca4 Li2 106.15(9) 9_646 5_445 ?
Sn6 Ca4 Li2 152.52(10) 9_646 5_445 ?
Sn6 Ca4 Li2 88.32(8) 9_546 5_445 ?
Sn5 Ca4 Li2 89.70(8) 9_546 5_445 ?
Sn5 Ca4 Li2 153.74(10) 9_646 5_445 ?
Li2 Ca4 Li2 82.61(14) 5_545 5_445 ?
Sn3 Li1 Sn1 114.1(2) . . ?
Sn3 Li1 Sn1 114.1(2) . 10_657 ?
Sn1 Li1 Sn1 131.7(4) . 10_657 ?
Sn3 Li1 Sn1 114.1(2) . 10_557 ?
Sn1 Li1 Sn1 56.46(10) . 10_557 ?
Sn1 Li1 Sn1 102.6(2) 10_657 10_557 ?
Sn3 Li1 Sn1 114.1(2) . 1_655 ?
Sn1 Li1 Sn1 102.6(2) . 1_655 ?
Sn1 Li1 Sn1 56.46(10) 10_657 1_655 ?
Sn1 Li1 Sn1 131.7(4) 10_557 1_655 ?
Sn3 Li1 Ca1 180.0 . . ?
Sn1 Li1 Ca1 65.9(2) . . ?
Sn1 Li1 Ca1 65.9(2) 10_657 . ?
Sn1 Li1 Ca1 65.9(2) 10_557 . ?
Sn1 Li1 Ca1 65.9(2) 1_655 . ?
Sn3 Li1 Ca2 58.31(16) . 10_657 ?
Sn1 Li1 Ca2 167.7(2) . 10_657 ?
Sn1 Li1 Ca2 56.81(5) 10_657 10_657 ?
Sn1 Li1 Ca2 115.89(5) 10_557 10_657 ?
Sn1 Li1 Ca2 89.60(5) 1_655 10_657 ?
Ca1 Li1 Ca2 121.69(16) . 10_657 ?
Sn3 Li1 Ca2 58.31(16) . 10_557 ?
Sn1 Li1 Ca2 89.60(5) . 10_557 ?
Sn1 Li1 Ca2 115.89(5) 10_657 10_557 ?
Sn1 Li1 Ca2 56.81(5) 10_557 10_557 ?
Sn1 Li1 Ca2 167.7(2) 1_655 10_557 ?
Ca1 Li1 Ca2 121.69(16) . 10_557 ?
Ca2 Li1 Ca2 78.19(16) 10_657 10_557 ?
Sn3 Li1 Ca2 58.32(16) . . ?
Sn1 Li1 Ca2 56.80(5) . . ?
Sn1 Li1 Ca2 167.7(2) 10_657 . ?
Sn1 Li1 Ca2 89.60(5) 10_557 . ?
Sn1 Li1 Ca2 115.89(5) 1_655 . ?
Ca1 Li1 Ca2 121.68(16) . . ?
Ca2 Li1 Ca2 116.6(3) 10_657 . ?
Ca2 Li1 Ca2 69.69(14) 10_557 . ?
Sn3 Li1 Ca2 58.31(16) . 1_655 ?
Sn1 Li1 Ca2 115.89(5) . 1_655 ?
Sn1 Li1 Ca2 89.60(5) 10_657 1_655 ?
Sn1 Li1 Ca2 167.7(2) 10_557 1_655 ?
Sn1 Li1 Ca2 56.80(5) 1_655 1_655 ?
Ca1 Li1 Ca2 121.69(16) . 1_655 ?
Ca2 Li1 Ca2 69.69(14) 10_657 1_655 ?
Ca2 Li1 Ca2 116.6(3) 10_557 1_655 ?
Ca2 Li1 Ca2 78.18(16) . 1_655 ?
Sn6 Li2 Sn4 111.11(14) 5 1_655 ?
Sn6 Li2 Sn4 111.11(14) 5 . ?
Sn4 Li2 Sn4 108.4(2) 1_655 . ?
Sn6 Li2 Sn4 100.99(19) 5 13_546 ?
Sn4 Li2 Sn4 112.57(14) 1_655 13_546 ?
Sn4 Li2 Sn4 112.57(14) . 13_546 ?
Sn6 Li2 Li3 109.3(3) 5 . ?
Sn4 Li2 Li3 56.37(12) 1_655 . ?
Sn4 Li2 Li3 56.37(12) . . ?
Sn4 Li2 Li3 149.8(3) 13_546 . ?
Sn6 Li2 Li2 119.7(2) 5 13_546 ?
Sn4 Li2 Li2 129.1(3) 1_655 13_546 ?
Sn4 Li2 Li2 56.77(11) . 13_546 ?
Sn4 Li2 Li2 55.80(18) 13_546 13_546 ?
Li3 Li2 Li2 106.6(3) . 13_546 ?
Sn6 Li2 Li2 119.7(2) 5 13_646 ?
Sn4 Li2 Li2 56.76(11) 1_655 13_646 ?
Sn4 Li2 Li2 129.1(3) . 13_646 ?
Sn4 Li2 Li2 55.80(18) 13_546 13_646 ?
Li3 Li2 Li2 106.6(3) . 13_646 ?
Li2 Li2 Li2 93.2(3) 13_546 13_646 ?
Sn6 Li2 Ca4 171.1(2) 5 9_646 ?
Sn4 Li2 Ca4 64.73(12) 1_655 9_646 ?
Sn4 Li2 Ca4 64.73(12) . 9_646 ?
Sn4 Li2 Ca4 87.88(16) 13_546 9_646 ?
Li3 Li2 Ca4 61.9(2) . 9_646 ?
Li2 Li2 Ca4 65.4(2) 13_546 9_646 ?
Li2 Li2 Ca4 65.4(2) 13_646 9_646 ?
Sn6 Li2 Ca4 61.33(10) 5 5_455 ?
Sn4 Li2 Ca4 167.05(17) 1_655 5_455 ?
Sn4 Li2 Ca4 84.48(4) . 5_455 ?
Sn4 Li2 Ca4 61.58(10) 13_546 5_455 ?
Li3 Li2 Ca4 134.74(13) . 5_455 ?
Li2 Li2 Ca4 58.85(15) 13_546 5_455 ?
Li2 Li2 Ca4 116.2(3) 13_646 5_455 ?
Ca4 Li2 Ca4 124.28(13) 9_646 5_455 ?
Sn6 Li2 Ca4 61.33(10) 5 5 ?
Sn4 Li2 Ca4 84.48(4) 1_655 5 ?
Sn4 Li2 Ca4 167.05(17) . 5 ?
Sn4 Li2 Ca4 61.58(10) 13_546 5 ?
Li3 Li2 Ca4 134.74(13) . 5 ?
Li2 Li2 Ca4 116.2(3) 13_546 5 ?
Li2 Li2 Ca4 58.85(15) 13_646 5 ?
Ca4 Li2 Ca4 124.28(13) 9_646 5 ?
Ca4 Li2 Ca4 82.61(14) 5_455 5 ?
Sn6 Li2 Ca3 56.07(9) 5 5 ?
Sn4 Li2 Ca3 56.15(7) 1_655 5 ?
Sn4 Li2 Ca3 117.05(19) . 5 ?
Sn4 Li2 Ca3 130.06(13) 13_546 5 ?
Li3 Li2 Ca3 70.6(2) . 5 ?
Li2 Li2 Ca3 172.0(2) 13_546 5 ?
Li2 Li2 Ca3 94.82(10) 13_646 5 ?
Ca4 Li2 Ca3 117.85(14) 9_646 5 ?
Ca4 Li2 Ca3 117.39(17) 5_455 5 ?
Ca4 Li2 Ca3 68.70(7) 5 5 ?
Sn6 Li2 Ca3 56.07(9) 5 5_455 ?
Sn4 Li2 Ca3 117.05(19) 1_655 5_455 ?
Sn4 Li2 Ca3 56.15(7) . 5_455 ?
Sn4 Li2 Ca3 130.06(13) 13_546 5_455 ?
Li3 Li2 Ca3 70.6(2) . 5_455 ?
Li2 Li2 Ca3 94.82(10) 13_546 5_455 ?
Li2 Li2 Ca3 172.0(2) 13_646 5_455 ?
Ca4 Li2 Ca3 117.85(14) 9_646 5_455 ?
Ca4 Li2 Ca3 68.70(7) 5_455 5_455 ?
Ca4 Li2 Ca3 117.39(17) 5 5_455 ?
Ca3 Li2 Ca3 77.17(12) 5 5_455 ?
Sn4 Li3 Sn4 113.8(4) . 1_655 ?
Sn4 Li3 Sn1 122.3(2) . 5_545 ?
Sn4 Li3 Sn1 122.3(2) 1_655 5_545 ?
Sn4 Li3 Li2 59.3(2) . . ?
Sn4 Li3 Li2 59.3(2) 1_655 . ?
Sn1 Li3 Li2 147.7(4) 5_545 . ?
Sn4 Li3 Ca4 66.4(2) . 9_646 ?
Sn4 Li3 Ca4 66.4(2) 1_655 9_646 ?
Sn1 Li3 Ca4 148.6(4) 5_545 9_646 ?
Li2 Li3 Ca4 63.8(3) . 9_646 ?
Sn4 Li3 Sn5 126.1(4) . 1_655 ?
Sn4 Li3 Sn5 55.87(12) 1_655 1_655 ?
Sn1 Li3 Sn5 96.9(3) 5_545 1_655 ?
Li2 Li3 Sn5 106.4(3) . 1_655 ?
Ca4 Li3 Sn5 61.53(18) 9_646 1_655 ?
Sn4 Li3 Sn5 55.88(12) . . ?
Sn4 Li3 Sn5 126.1(4) 1_655 . ?
Sn1 Li3 Sn5 96.9(3) 5_545 . ?
Li2 Li3 Sn5 106.4(3) . . ?
Ca4 Li3 Sn5 61.53(18) 9_646 . ?
Sn5 Li3 Sn5 86.6(3) 1_655 . ?
Sn4 Li3 Ca2 112.1(2) . 5_545 ?
Sn4 Li3 Ca2 112.1(2) 1_655 5_545 ?
Sn1 Li3 Ca2 58.0(2) 5_545 5_545 ?
Li2 Li3 Ca2 154.3(4) . 5_545 ?
Ca4 Li3 Ca2 90.5(3) 9_646 5_545 ?
Sn5 Li3 Ca2 56.97(17) 1_655 5_545 ?
Sn5 Li3 Ca2 56.97(17) . 5_545 ?
Sn4 Li3 Ca3 113.4(3) . 5 ?
Sn4 Li3 Ca3 53.57(14) 1_655 5 ?
Sn1 Li3 Ca3 91.2(2) 5_545 5 ?
Li2 Li3 Ca3 63.4(2) . 5 ?
Ca4 Li3 Ca3 113.8(3) 9_646 5 ?
Sn5 Li3 Ca3 99.82(5) 1_655 5 ?
Sn5 Li3 Ca3 169.0(3) . 5 ?
Ca2 Li3 Ca3 134.0(2) 5_545 5 ?
Sn4 Li3 Ca3 53.57(14) . 5_455 ?
Sn4 Li3 Ca3 113.4(3) 1_655 5_455 ?
Sn1 Li3 Ca3 91.2(2) 5_545 5_455 ?
Li2 Li3 Ca3 63.4(2) . 5_455 ?
Ca4 Li3 Ca3 113.8(3) 9_646 5_455 ?
Sn5 Li3 Ca3 169.0(3) 1_655 5_455 ?
Sn5 Li3 Ca3 99.83(5) . 5_455 ?
Ca2 Li3 Ca3 134.0(2) 5_545 5_455 ?
Ca3 Li3 Ca3 72.5(2) 5 5_455 ?

loop_
_geom_bond_atom_site_label_1
_geom_bond_atom_site_label_2
_geom_bond_distance
_geom_bond_site_symmetry_2
_geom_bond_publ_flag
Sn1 Sn1 2.8285(6) 10_557 ?
Sn1 Sn2 2.9056(5) 5_455 ?
Sn1 Li3 2.948(12) 5_455 ?
Sn1 Li1 2.990(5) 1_455 ?
Sn1 Li1 2.990(5) . ?
Sn1 Ca2 3.2430(10) . ?
Sn1 Ca1 3.4102(9) 1_455 ?
Sn1 Ca1 3.4102(9) . ?
Sn2 Sn1 2.9055(5) 5_545 ?
Sn2 Sn3 2.9296(4) . ?
Sn2 Ca3 3.3175(8) 5_455 ?
Sn2 Ca3 3.3175(8) 5 ?
Sn2 Ca1 3.4197(5) 5_545 ?
Sn2 Ca1 3.4197(5) 5_445 ?
Sn2 Ca2 3.5287(8) 1_655 ?
Sn2 Ca2 3.5287(8) . ?
Sn3 Li1 2.901(12) . ?
Sn3 Sn2 2.9295(4) 10_557 ?
Sn3 Ca2 3.2909(8) 10_657 ?
Sn3 Ca2 3.2909(8) 10_557 ?
Sn3 Ca2 3.2910(8) 1_655 ?
Sn3 Ca2 3.2910(8) . ?
Sn3 Ca1 3.3186(11) 5_445 ?
Sn3 Ca1 3.3186(11) 5_545 ?
Sn4 Li3 2.785(6) 1_455 ?
Sn4 Li3 2.785(6) . ?
Sn4 Li2 2.877(4) . ?
Sn4 Li2 2.877(4) 1_455 ?
Sn4 Li2 2.909(6) 13_546 ?
Sn4 Sn5 2.9489(5) . ?
Sn4 Ca3 3.2064(11) 5_455 ?
Sn4 Ca4 3.3424(8) 9_546 ?
Sn4 Ca4 3.3424(8) 9_646 ?
Sn5 Sn6 2.9279(5) . ?
Sn5 Ca2 3.3566(8) 5_545 ?
Sn5 Ca2 3.3566(8) 5_445 ?
Sn5 Li3 3.401(8) . ?
Sn5 Li3 3.401(8) 1_455 ?
Sn5 Ca4 3.4150(9) 9_546 ?
Sn5 Ca4 3.4150(9) 9_646 ?
Sn5 Ca3 3.7336(9) 1_455 ?
Sn5 Ca3 3.7336(9) . ?
Sn6 Li2 2.819(6) 5_445 ?
Sn6 Sn6 2.8596(7) 9_546 ?
Sn6 Ca3 3.1888(8) . ?
Sn6 Ca3 3.1888(8) 1_455 ?
Sn6 Ca4 3.2983(8) 1_455 ?
Sn6 Ca4 3.2983(8) . ?
Sn6 Ca4 3.3609(8) 9_646 ?
Sn6 Ca4 3.3609(8) 9_546 ?
Ca1 Li1 3.269(12) . ?
Ca1 Sn3 3.3186(11) 5 ?
Ca1 Sn3 3.3186(10) 5_455 ?
Ca1 Sn1 3.4102(9) 10_557 ?
Ca1 Sn1 3.4102(9) 10_657 ?
Ca1 Sn1 3.4103(9) 1_655 ?
Ca1 Sn2 3.4196(5) 14_557 ?
Ca1 Sn2 3.4196(5) 14_457 ?
Ca1 Sn2 3.4198(5) 5_455 ?
Ca1 Sn2 3.4198(5) 5 ?
Ca1 Ca2 3.9336(15) 14_557 ?
Ca2 Sn3 3.2909(8) 1_455 ?
Ca2 Sn5 3.3567(8) 5_455 ?
Ca2 Sn5 3.3567(8) 5 ?
Ca2 Sn2 3.5287(8) 1_455 ?
Ca2 Li3 3.625(12) 5_455 ?
Ca2 Ca3 3.6507(14) 5_455 ?
Ca2 Li1 3.700(6) 1_455 ?
Ca2 Li1 3.700(6) . ?
Ca2 Ca1 3.9337(15) 5_445 ?
Ca3 Sn6 3.1888(8) 1_655 ?
Ca3 Sn4 3.2065(11) 5_545 ?
Ca3 Sn2 3.3174(8) 5_545 ?
Ca3 Sn2 3.3174(8) 5_445 ?
Ca3 Ca2 3.6507(14) 5_545 ?
Ca3 Sn5 3.7337(9) 1_655 ?
Ca3 Li2 3.741(5) 5_445 ?
Ca3 Li2 3.741(5) 5_545 ?
Ca3 Li3 3.947(9) 5_445 ?
Ca3 Li3 3.947(9) 5_545 ?
Ca4 Li3 3.271(12) 9_646 ?
Ca4 Sn6 3.2983(8) 1_655 ?
Ca4 Li2 3.327(6) 9_646 ?
Ca4 Sn4 3.3423(8) 9_546 ?
Ca4 Sn4 3.3423(8) 9_646 ?
Ca4 Sn6 3.3610(8) 9_646 ?
Ca4 Sn6 3.3610(8) 9_546 ?
Ca4 Sn5 3.4148(9) 9_546 ?
Ca4 Sn5 3.4148(9) 9_646 ?
Ca4 Li2 3.535(5) 5_545 ?
Ca4 Li2 3.535(5) 5_445 ?
Li1 Sn1 2.990(5) 10_657 ?
Li1 Sn1 2.990(5) 10_557 ?
Li1 Sn1 2.990(5) 1_655 ?
Li1 Ca2 3.700(6) 10_657 ?
Li1 Ca2 3.700(6) 10_557 ?
Li1 Ca2 3.700(6) 1_655 ?
Li2 Sn6 2.819(6) 5 ?
Li2 Sn4 2.877(4) 1_655 ?
Li2 Sn4 2.909(6) 13_546 ?
Li2 Li3 3.014(13) . ?
Li2 Li2 3.212(9) 13_546 ?
Li2 Li2 3.212(9) 13_646 ?
Li2 Ca4 3.327(6) 9_646 ?
Li2 Ca4 3.535(5) 5_455 ?
Li2 Ca4 3.535(5) 5 ?
Li2 Ca3 3.741(5) 5 ?
Li2 Ca3 3.741(5) 5_455 ?
Li3 Sn4 2.785(6) 1_655 ?
Li3 Sn1 2.948(12) 5_545 ?
Li3 Ca4 3.271(12) 9_646 ?
Li3 Sn5 3.401(8) 1_655 ?
Li3 Ca2 3.625(11) 5_545 ?
Li3 Ca3 3.947(9) 5 ?
Li3 Ca3 3.947(9) 5_455 ?
